data_4033030
loop_
_publ_author_name
'Chai, Guo-Li'
'Han, Jian-Wei'
'Wong, Henry N. C.'

_publ_section_title
;
 Asymmetric Darzens Reaction of Isatins with Diazoacetamides Catalyzed by
 Chiral BINOL-Titanium Complex.
;
_journal_issue 23
_journal_name_full 'The Journal of organic chemistry'
_journal_page_first 12647
_journal_page_last 12654
_journal_paper_doi 10.1021/acs.joc.7b02439
_journal_volume 82
_journal_year 2017
_chemical_absolute_configuration rmad
_chemical_formula_moiety 'C23 H17 I N2 O3'
_chemical_formula_sum 'C23 H17 I N2 O3'
_chemical_formula_weight 496.28
_chemical_name_systematic
;
 ?
;
_space_group_crystal_system triclinic
_space_group_IT_number 1
_space_group_name_Hall 'P 1'
_space_group_name_H-M_alt 'P 1'
_symmetry_space_group_name_Hall 'P 1'
_symmetry_space_group_name_H-M 'P 1'
_atom_sites_solution_hydrogens geom
_atom_sites_solution_primary dual
_audit_creation_date 2017-03-20
_audit_creation_method
;
Olex2 1.2
(compiled 2017.01.04 svn.r3372 for OlexSys, GUI svn.r5324)
;
_cell_angle_alpha 72.387(3)
_cell_angle_beta 88.787(3)
_cell_angle_gamma 85.279(4)
_cell_formula_units_Z 2
_cell_length_a 4.9377(8)
_cell_length_b 11.3507(19)
_cell_length_c 18.673(3)
_cell_measurement_reflns_used 2627
_cell_measurement_temperature 296(2)
_cell_measurement_theta_max 25.215
_cell_measurement_theta_min 2.29
_cell_volume 994.1(3)
_computing_cell_refinement 'SAINT v7.68A (Bruker, 2009)'
_computing_data_reduction 'SAINT v7.68A (Bruker, 2009)'
_computing_molecular_graphics 'Olex2 (Dolomanov et al., 2009)'
_computing_publication_material 'Olex2 (Dolomanov et al., 2009)'
_computing_structure_refinement 'XL (Sheldrick, 2008)'
_computing_structure_solution 'ShelXT (Sheldrick, 2015)'
_diffrn_ambient_temperature 296
_diffrn_measured_fraction_theta_full 0.999
_diffrn_measured_fraction_theta_max 0.984
_diffrn_measurement_device_type 'Bruker APEX-II CCD'
_diffrn_measurement_method '\f and \w scans'
_diffrn_radiation_monochromator graphite
_diffrn_radiation_type MoK\a
_diffrn_radiation_wavelength 0.71073
_diffrn_reflns_av_R_equivalents 0.0260
_diffrn_reflns_av_unetI/netI 0.0824
_diffrn_reflns_Laue_measured_fraction_full 0.999
_diffrn_reflns_Laue_measured_fraction_max 0.984
_diffrn_reflns_limit_h_max 7
_diffrn_reflns_limit_h_min -6
_diffrn_reflns_limit_k_max 16
_diffrn_reflns_limit_k_min -16
_diffrn_reflns_limit_l_max 26
_diffrn_reflns_limit_l_min -24
_diffrn_reflns_number 10041
_diffrn_reflns_point_group_measured_fraction_full 0.685
_diffrn_reflns_point_group_measured_fraction_max 0.644
_diffrn_reflns_theta_full 25.242
_diffrn_reflns_theta_max 30.606
_diffrn_reflns_theta_min 1.888
_diffrn_standards_number 0
_exptl_absorpt_coefficient_mu 1.638
_exptl_absorpt_correction_T_max 0.7461
_exptl_absorpt_correction_T_min 0.6323
_exptl_absorpt_correction_type multi-scan
_exptl_absorpt_process_details
'SADABS-2008/1 (Bruker,2008) was used for absorption correction. wR2(int) was 0.1108 before and 0.0375 after correction. The Ratio of minimum to maximum transmission is 0.8475. The \l/2 correction factor is 0.0015.'
_exptl_crystal_colour colourless
_exptl_crystal_density_diffrn 1.658
_exptl_crystal_description prism
_exptl_crystal_F_000 492
_exptl_crystal_size_max 0.15
_exptl_crystal_size_mid 0.03
_exptl_crystal_size_min 0.02
_refine_diff_density_max 0.894
_refine_diff_density_min -0.723
_refine_diff_density_rms 0.072
_refine_ls_abs_structure_details
;
 Classical Flack method preferred over Parsons because s.u. lower.
;
_refine_ls_abs_structure_Flack 0.015(13)
_refine_ls_extinction_method none
_refine_ls_goodness_of_fit_ref 0.922
_refine_ls_hydrogen_treatment constr
_refine_ls_matrix_type full
_refine_ls_number_parameters 523
_refine_ls_number_reflns 7880
_refine_ls_number_restraints 3
_refine_ls_restrained_S_all 0.922
_refine_ls_R_factor_all 0.0982
_refine_ls_R_factor_gt 0.0407
_refine_ls_shift/su_max 0.000
_refine_ls_shift/su_mean 0.000
_refine_ls_structure_factor_coef Fsqd
_refine_ls_weighting_details 'w=1/[\s^2^(Fo^2^)] where P=(Fo^2^+2Fc^2^)/3'
_refine_ls_weighting_scheme calc
_refine_ls_wR_factor_gt 0.0456
_refine_ls_wR_factor_ref 0.0569
_reflns_Friedel_coverage 0.310
_reflns_Friedel_fraction_full 0.371
_reflns_Friedel_fraction_max 0.305
_reflns_number_gt 4719
_reflns_number_total 7880
_reflns_threshold_expression 'I > 2\s(I)'
_cod_data_source_file jo7b02439_si_001.cif
_cod_data_source_block mo_dm17171_0m
_cod_depositor_comments 'Adding full bibliography for 4033030--4033031.cif.'
_cod_database_code 4033030
_shelxl_version_number 2014-3
_shelx_space_group_comment
;
The symmetry employed for this shelxl refinement is uniquely defined
by the following loop, which should always be used as a source of
symmetry information in preference to the above space-group names.
They are only intended as comments.
;
_shelx_estimated_absorpt_t_max 0.968
_shelx_estimated_absorpt_t_min 0.791
_olex2_refinement_description
;
1. Fixed Uiso
 At 1.2 times of:
  All C(H) groups, All C(H,H) groups, All N(H) groups
2.a Ternary CH refined with riding coordinates:
 C9(H9), C32(H32)
2.b Secondary CH2 refined with riding coordinates:
 C17(H17A,H17B), C40(H40A,H40B)
2.c Aromatic/amide H refined with riding coordinates:
 N2(H2), C2(H2A), C3(H3), C5(H5), C12(H12), C13(H13), C14(H14), C15(H15),
 C16(H16), C19(H19), C20(H20), C21(H21), C22(H22), C23(H23), N4(H4), C25(H25),
 C26(H26), C28(H28), C35(H35), C36(H36), C37(H37), C38(H38), C39(H39), C42(H42),
  C43(H43), C44(H44), C45(H45), C46(H46)
;
_olex2_submission_special_instructions 'No special instructions were received'

loop_
_space_group_symop_operation_xyz
'x, y, z'

loop_
_atom_site_label
_atom_site_type_symbol
_atom_site_fract_x
_atom_site_fract_y
_atom_site_fract_z
_atom_site_U_iso_or_equiv
_atom_site_adp_type
_atom_site_occupancy
_atom_site_site_symmetry_order
_atom_site_calc_flag
_atom_site_refinement_flags_posn
I1 I 0.72927(5) 0.59663(3) 0.18350(2) 0.0545(2) Uani 1 1 d .
O1 O -0.3787(8) 1.0003(4) 0.3349(2) 0.0560(12) Uani 1 1 d .
O2 O 0.0974(9) 0.8315(4) 0.4057(2) 0.0451(11) Uani 1 1 d .
O3 O 0.2790(8) 0.5861(4) 0.4310(2) 0.0494(11) Uani 1 1 d .
N1 N -0.1777(10) 0.9861(4) 0.2250(3) 0.0392(12) Uani 1 1 d .
N2 N -0.1419(10) 0.5306(5) 0.4152(3) 0.0388(12) Uani 1 1 d .
H2 H -0.3112 0.5565 0.4111 0.047 Uiso 1 1 calc R
C1 C 0.0337(11) 0.9099(5) 0.2050(3) 0.0375(15) Uani 1 1 d .
C2 C 0.1239(12) 0.9130(6) 0.1340(3) 0.0447(16) Uani 1 1 d .
H2A H 0.0495 0.9722 0.0915 0.054 Uiso 1 1 calc R
C3 C 0.3291(11) 0.8251(6) 0.1280(3) 0.0437(16) Uani 1 1 d .
H3 H 0.3935 0.8245 0.0810 0.052 Uiso 1 1 calc R
C4 C 0.4378(11) 0.7381(5) 0.1925(3) 0.0405(15) Uani 1 1 d .
C5 C 0.3519(13) 0.7367(6) 0.2630(4) 0.0385(16) Uani 1 1 d .
H5 H 0.4302 0.6795 0.3057 0.046 Uiso 1 1 calc R
C6 C 0.1435(12) 0.8237(6) 0.2685(3) 0.0353(14) Uani 1 1 d .
C7 C -0.0138(11) 0.8400(5) 0.3341(3) 0.0332(13) Uani 1 1 d .
C8 C -0.2178(12) 0.9522(5) 0.3003(4) 0.0389(15) Uani 1 1 d .
C9 C -0.0876(11) 0.7437(5) 0.4034(3) 0.0359(13) Uani 1 1 d .
H9 H -0.2697 0.7546 0.4236 0.043 Uiso 1 1 calc R
C10 C 0.0354(13) 0.6120(6) 0.4189(3) 0.0365(14) Uani 1 1 d .
C11 C -0.0743(13) 0.4044(6) 0.4176(4) 0.0412(15) Uani 1 1 d .
C12 C 0.1401(14) 0.3740(7) 0.3763(4) 0.0547(18) Uani 1 1 d .
H12 H 0.2445 0.4352 0.3469 0.066 Uiso 1 1 calc R
C13 C 0.1982(17) 0.2502(8) 0.3793(4) 0.068(2) Uani 1 1 d .
H13 H 0.3471 0.2285 0.3533 0.082 Uiso 1 1 calc R
C14 C 0.042(2) 0.1617(8) 0.4193(5) 0.084(3) Uani 1 1 d .
H14 H 0.0786 0.0799 0.4195 0.101 Uiso 1 1 calc R
C15 C -0.1753(17) 0.1930(7) 0.4604(4) 0.075(2) Uani 1 1 d .
H15 H -0.2823 0.1321 0.4889 0.091 Uiso 1 1 calc R
C16 C -0.2308(14) 0.3143(6) 0.4586(4) 0.0546(18) Uani 1 1 d .
H16 H -0.3771 0.3353 0.4857 0.066 Uiso 1 1 calc R
C17 C -0.3118(15) 1.0965(8) 0.1714(4) 0.049(2) Uani 1 1 d .
H17A H -0.4691 1.1255 0.1952 0.059 Uiso 1 1 calc R
H17B H -0.3756 1.0743 0.1288 0.059 Uiso 1 1 calc R
C18 C -0.1265(12) 1.2010(6) 0.1433(3) 0.0374(14) Uani 1 1 d .
C19 C -0.0105(12) 1.2501(5) 0.1926(3) 0.0437(15) Uani 1 1 d .
H19 H -0.0502 1.2208 0.2435 0.052 Uiso 1 1 calc R
C20 C 0.1635(13) 1.3419(6) 0.1679(4) 0.0506(17) Uani 1 1 d .
H20 H 0.2411 1.3735 0.2025 0.061 Uiso 1 1 calc R
C21 C 0.2254(15) 1.3882(7) 0.0932(5) 0.054(2) Uani 1 1 d .
H21 H 0.3448 1.4501 0.0771 0.064 Uiso 1 1 calc R
C22 C 0.1069(14) 1.3410(6) 0.0418(4) 0.061(2) Uani 1 1 d .
H22 H 0.1437 1.3722 -0.0092 0.073 Uiso 1 1 calc R
C23 C -0.0664(16) 1.2472(7) 0.0672(4) 0.053(2) Uani 1 1 d .
H23 H -0.1435 1.2146 0.0331 0.063 Uiso 1 1 calc R
I2 I 1.38202(6) 0.08787(3) 0.66972(2) 0.0568(2) Uani 1 1 d .
O4 O 0.2065(9) 0.4536(4) 0.8267(3) 0.0522(13) Uani 1 1 d .
O5 O 0.6850(8) 0.2898(4) 0.8998(2) 0.0442(10) Uani 1 1 d .
O6 O 0.8684(8) 0.0453(4) 0.9203(3) 0.0568(13) Uani 1 1 d .
N3 N 0.4585(10) 0.4622(4) 0.7206(3) 0.0386(12) Uani 1 1 d .
N4 N 0.4423(11) -0.0114(5) 0.9141(3) 0.0387(15) Uani 1 1 d .
H4 H 0.2740 0.0151 0.9139 0.046 Uiso 1 1 calc R
C24 C 0.6770(11) 0.3909(5) 0.7009(3) 0.0350(14) Uani 1 1 d .
C25 C 0.7979(12) 0.4096(6) 0.6319(3) 0.0437(15) Uani 1 1 d .
H25 H 0.7413 0.4773 0.5913 0.052 Uiso 1 1 calc R
C26 C 1.0086(12) 0.3240(6) 0.6242(3) 0.0454(16) Uani 1 1 d .
H26 H 1.0938 0.3347 0.5780 0.055 Uiso 1 1 calc R
C27 C 1.0898(11) 0.2249(6) 0.6843(3) 0.0393(15) Uani 1 1 d .
C28 C 0.9724(10) 0.2059(5) 0.7553(3) 0.0356(14) Uani 1 1 d .
H28 H 1.0318 0.1384 0.7957 0.043 Uiso 1 1 calc R
C29 C 0.7640(12) 0.2909(7) 0.7636(4) 0.0321(16) Uani 1 1 d .
C30 C 0.5849(11) 0.3001(5) 0.8264(3) 0.0321(13) Uani 1 1 d .
C31 C 0.3879(12) 0.4144(5) 0.7933(3) 0.0371(14) Uani 1 1 d .
C32 C 0.5020(11) 0.2026(5) 0.8942(3) 0.0334(13) Uani 1 1 d .
H32 H 0.3167 0.2138 0.9122 0.040 Uiso 1 1 calc R
C33 C 0.6243(15) 0.0701(8) 0.9113(4) 0.0385(19) Uani 1 1 d .
C34 C 0.4981(13) -0.1393(7) 0.9172(4) 0.0397(19) Uani 1 1 d .
C35 C 0.3277(14) -0.1889(6) 0.8792(4) 0.0564(18) Uani 1 1 d .
H35 H 0.1846 -0.1393 0.8509 0.068 Uiso 1 1 calc R
C36 C 0.3673(16) -0.3123(7) 0.8827(4) 0.067(2) Uani 1 1 d .
H36 H 0.2523 -0.3452 0.8562 0.081 Uiso 1 1 calc R
C37 C 0.577(2) -0.3871(9) 0.9253(6) 0.074(3) Uani 1 1 d .
H37 H 0.6040 -0.4702 0.9275 0.089 Uiso 1 1 calc R
C38 C 0.7457(19) -0.3371(8) 0.9646(5) 0.065(3) Uani 1 1 d .
H38 H 0.8871 -0.3871 0.9934 0.078 Uiso 1 1 calc R
C39 C 0.7063(15) -0.2130(7) 0.9615(4) 0.055(2) Uani 1 1 d .
H39 H 0.8180 -0.1800 0.9888 0.066 Uiso 1 1 calc R
C40 C 0.3280(14) 0.5752(7) 0.6683(4) 0.045(2) Uani 1 1 d .
H40A H 0.1624 0.5994 0.6909 0.053 Uiso 1 1 calc R
H40B H 0.2775 0.5572 0.6230 0.053 Uiso 1 1 calc R
C41 C 0.5059(12) 0.6826(5) 0.6471(3) 0.0356(14) Uani 1 1 d .
C42 C 0.6631(12) 0.7093(6) 0.6991(3) 0.0457(16) Uani 1 1 d .
H42 H 0.6620 0.6600 0.7489 0.055 Uiso 1 1 calc R
C43 C 0.8236(14) 0.8089(6) 0.6781(4) 0.0522(19) Uani 1 1 d .
H43 H 0.9300 0.8258 0.7138 0.063 Uiso 1 1 calc R
C44 C 0.8254(15) 0.8841(7) 0.6031(5) 0.054(2) Uani 1 1 d .
H44 H 0.9341 0.9504 0.5884 0.065 Uiso 1 1 calc R
C45 C 0.6656(14) 0.8582(6) 0.5526(4) 0.0569(18) Uani 1 1 d .
H45 H 0.6629 0.9085 0.5029 0.068 Uiso 1 1 calc R
C46 C 0.5072(14) 0.7592(6) 0.5732(3) 0.0463(16) Uani 1 1 d .
H46 H 0.3999 0.7433 0.5374 0.056 Uiso 1 1 calc R

loop_
_atom_site_aniso_label
_atom_site_aniso_U_11
_atom_site_aniso_U_22
_atom_site_aniso_U_33
_atom_site_aniso_U_23
_atom_site_aniso_U_13
_atom_site_aniso_U_12
I1 0.0453(4) 0.0564(4) 0.0645(4) -0.0260(3) 0.0035(3) 0.0087(3)
O1 0.061(3) 0.042(3) 0.064(3) -0.018(2) 0.014(2) 0.008(2)
O2 0.051(3) 0.044(3) 0.044(3) -0.016(2) 0.002(2) -0.010(2)
O3 0.034(2) 0.055(3) 0.058(3) -0.015(2) 0.000(2) -0.001(2)
N1 0.040(3) 0.028(3) 0.046(3) -0.008(2) 0.008(3) 0.001(2)
N2 0.030(3) 0.036(3) 0.048(3) -0.010(3) -0.002(2) 0.004(2)
C1 0.034(3) 0.035(4) 0.042(4) -0.010(3) 0.001(3) -0.002(3)
C2 0.047(4) 0.044(4) 0.040(4) -0.009(3) -0.001(3) -0.003(3)
C3 0.046(4) 0.052(4) 0.033(3) -0.014(3) 0.009(3) 0.001(3)
C4 0.029(3) 0.047(4) 0.051(4) -0.024(3) 0.005(3) -0.002(3)
C5 0.037(4) 0.037(4) 0.042(4) -0.013(3) -0.001(3) -0.002(3)
C6 0.029(3) 0.033(4) 0.044(4) -0.012(3) 0.000(3) -0.002(3)
C7 0.036(3) 0.031(3) 0.033(3) -0.010(2) 0.001(3) -0.005(3)
C8 0.039(3) 0.024(3) 0.053(4) -0.013(3) 0.007(3) -0.001(3)
C9 0.030(3) 0.036(3) 0.044(3) -0.016(3) 0.005(3) -0.004(3)
C10 0.035(3) 0.043(4) 0.030(3) -0.010(3) 0.000(3) -0.004(3)
C11 0.041(4) 0.037(4) 0.043(4) -0.009(3) -0.019(3) 0.000(3)
C12 0.055(5) 0.057(5) 0.055(4) -0.021(4) -0.007(4) -0.001(4)
C13 0.078(6) 0.062(6) 0.074(5) -0.039(5) -0.025(5) 0.019(5)
C14 0.119(9) 0.044(6) 0.092(7) -0.027(5) -0.048(7) 0.016(6)
C15 0.090(6) 0.046(5) 0.082(6) -0.001(4) -0.030(5) -0.017(5)
C16 0.062(5) 0.043(4) 0.056(4) -0.009(3) -0.013(4) -0.008(4)
C17 0.041(5) 0.046(5) 0.055(5) -0.010(4) -0.014(4) 0.003(4)
C18 0.035(4) 0.030(4) 0.045(4) -0.009(3) -0.006(3) 0.005(3)
C19 0.051(4) 0.036(4) 0.043(3) -0.010(3) 0.000(3) 0.002(3)
C20 0.052(4) 0.040(4) 0.062(5) -0.019(4) -0.005(4) 0.000(4)
C21 0.058(5) 0.036(4) 0.060(5) -0.005(4) 0.016(5) -0.005(4)
C22 0.079(5) 0.043(4) 0.049(4) 0.001(3) 0.013(4) 0.004(4)
C23 0.062(5) 0.048(5) 0.046(5) -0.012(4) -0.004(4) 0.002(4)
I2 0.0421(4) 0.0644(5) 0.0770(5) -0.0421(4) 0.0095(4) -0.0027(4)
O4 0.055(3) 0.037(3) 0.064(3) -0.017(2) 0.017(3) -0.003(2)
O5 0.053(3) 0.046(3) 0.038(2) -0.0163(19) -0.001(2) -0.013(2)
O6 0.026(2) 0.055(3) 0.077(3) -0.002(2) 0.002(2) 0.000(2)
N3 0.037(3) 0.030(3) 0.043(3) -0.003(2) 0.001(3) -0.003(2)
N4 0.028(3) 0.034(4) 0.050(4) -0.009(3) -0.003(3) 0.006(3)
C24 0.029(3) 0.035(4) 0.042(4) -0.012(3) 0.001(3) -0.009(3)
C25 0.047(4) 0.046(4) 0.032(3) -0.004(3) 0.000(3) -0.004(3)
C26 0.043(4) 0.059(4) 0.035(3) -0.015(3) 0.009(3) -0.011(3)
C27 0.029(3) 0.048(4) 0.053(4) -0.031(3) 0.004(3) -0.010(3)
C28 0.028(3) 0.040(4) 0.042(3) -0.018(3) -0.005(3) -0.002(3)
C29 0.030(4) 0.036(4) 0.035(3) -0.016(3) 0.000(3) -0.008(3)
C30 0.033(3) 0.034(3) 0.035(3) -0.017(3) 0.000(3) -0.009(3)
C31 0.041(4) 0.030(3) 0.045(4) -0.018(3) 0.007(3) -0.009(3)
C32 0.035(3) 0.032(3) 0.033(3) -0.009(3) 0.004(3) -0.007(3)
C33 0.035(4) 0.042(4) 0.037(4) -0.010(3) 0.002(3) 0.000(3)
C34 0.037(6) 0.040(5) 0.042(5) -0.013(4) 0.006(4) -0.001(4)
C35 0.055(4) 0.046(5) 0.068(5) -0.019(4) 0.001(4) 0.001(4)
C36 0.082(6) 0.059(5) 0.073(5) -0.036(4) 0.008(5) -0.009(5)
C37 0.095(8) 0.042(6) 0.084(7) -0.021(5) 0.036(6) 0.000(6)
C38 0.068(6) 0.036(5) 0.071(6) 0.006(4) 0.020(5) 0.016(4)
C39 0.043(5) 0.047(5) 0.065(5) -0.006(4) 0.001(4) 0.006(4)
C40 0.040(5) 0.034(5) 0.055(5) -0.007(3) -0.006(4) -0.003(4)
C41 0.034(3) 0.025(3) 0.047(4) -0.011(3) 0.007(3) 0.000(3)
C42 0.046(4) 0.043(4) 0.045(4) -0.010(3) -0.001(3) 0.002(3)
C43 0.051(4) 0.041(4) 0.068(5) -0.021(4) -0.012(4) -0.002(4)
C44 0.049(5) 0.032(4) 0.083(6) -0.017(4) 0.008(5) -0.007(4)
C45 0.077(5) 0.036(4) 0.054(4) -0.008(3) 0.018(4) -0.009(4)
C46 0.060(5) 0.036(4) 0.041(4) -0.008(3) 0.002(3) -0.005(3)

loop_
_atom_type_symbol
_atom_type_description
_atom_type_scat_dispersion_real
_atom_type_scat_dispersion_imag
_atom_type_scat_source
C C 0.0033 0.0016 'International Tables Vol C Tables 4.2.6.8 and 6.1.1.4'
H H 0.0000 0.0000 'International Tables Vol C Tables 4.2.6.8 and 6.1.1.4'
I I -0.4742 1.8119 'International Tables Vol C Tables 4.2.6.8 and 6.1.1.4'
N N 0.0061 0.0033 'International Tables Vol C Tables 4.2.6.8 and 6.1.1.4'
O O 0.0106 0.0060 'International Tables Vol C Tables 4.2.6.8 and 6.1.1.4'

loop_
_geom_angle_atom_site_label_1
_geom_angle_atom_site_label_2
_geom_angle_atom_site_label_3
_geom_angle
C9 O2 C7 62.7(3)
C1 N1 C17 123.5(5)
C8 N1 C1 111.6(5)
C8 N1 C17 124.5(5)
C10 N2 H2 117.1
C10 N2 C11 125.8(5)
C11 N2 H2 117.1
C2 C1 N1 128.2(5)
C6 C1 N1 110.1(5)
C6 C1 C2 121.6(5)
C1 C2 H2A 121.0
C1 C2 C3 118.0(6)
C3 C2 H2A 121.0
C2 C3 H3 120.1
C2 C3 C4 119.8(5)
C4 C3 H3 120.1
C3 C4 I1 120.0(4)
C5 C4 I1 117.8(4)
C5 C4 C3 122.1(5)
C4 C5 H5 121.2
C4 C5 C6 117.7(6)
C6 C5 H5 121.2
C1 C6 C5 120.7(6)
C1 C6 C7 107.6(5)
C5 C6 C7 131.5(6)
O2 C7 C6 125.7(5)
O2 C7 C8 115.8(4)
O2 C7 C9 58.3(3)
C6 C7 C8 104.4(5)
C9 C7 C6 128.4(5)
C9 C7 C8 119.0(5)
O1 C8 N1 127.6(5)
O1 C8 C7 126.2(6)
N1 C8 C7 106.2(5)
O2 C9 C7 59.0(3)
O2 C9 H9 116.7
O2 C9 C10 115.2(5)
C7 C9 H9 116.7
C7 C9 C10 119.7(5)
C10 C9 H9 116.7
O3 C10 N2 124.5(6)
O3 C10 C9 121.1(6)
N2 C10 C9 114.4(5)
C12 C11 N2 120.6(6)
C16 C11 N2 119.6(6)
C16 C11 C12 119.8(7)
C11 C12 H12 120.5
C11 C12 C13 119.0(8)
C13 C12 H12 120.5
C12 C13 H13 119.5
C14 C13 C12 120.9(8)
C14 C13 H13 119.5
C13 C14 H14 120.1
C13 C14 C15 119.7(8)
C15 C14 H14 120.1
C14 C15 H15 120.2
C16 C15 C14 119.6(8)
C16 C15 H15 120.2
C11 C16 C15 120.9(7)
C11 C16 H16 119.5
C15 C16 H16 119.5
N1 C17 H17A 109.0
N1 C17 H17B 109.0
N1 C17 C18 112.9(6)
H17A C17 H17B 107.8
C18 C17 H17A 109.0
C18 C17 H17B 109.0
C19 C18 C17 120.6(6)
C19 C18 C23 118.6(7)
C23 C18 C17 120.8(6)
C18 C19 H19 119.6
C18 C19 C20 120.9(6)
C20 C19 H19 119.6
C19 C20 H20 119.4
C19 C20 C21 121.2(7)
C21 C20 H20 119.4
C20 C21 H21 120.5
C20 C21 C22 119.0(7)
C22 C21 H21 120.5
C21 C22 H22 120.2
C23 C22 C21 119.5(7)
C23 C22 H22 120.2
C18 C23 H23 119.6
C22 C23 C18 120.8(7)
C22 C23 H23 119.6
C32 O5 C30 62.5(3)
C24 N3 C40 123.5(5)
C31 N3 C24 111.7(5)
C31 N3 C40 124.8(5)
C33 N4 H4 116.6
C33 N4 C34 126.7(6)
C34 N4 H4 116.6
N3 C24 C29 110.2(5)
C25 C24 N3 127.9(5)
C25 C24 C29 121.9(5)
C24 C25 H25 120.9
C24 C25 C26 118.3(5)
C26 C25 H25 120.9
C25 C26 H26 119.9
C27 C26 C25 120.2(6)
C27 C26 H26 119.9
C26 C27 I2 119.9(4)
C26 C27 C28 122.2(5)
C28 C27 I2 117.8(4)
C27 C28 H28 121.0
C29 C28 C27 118.0(6)
C29 C28 H28 121.0
C24 C29 C30 106.4(5)
C28 C29 C24 119.4(6)
C28 C29 C30 134.2(6)
O5 C30 C29 123.2(4)
O5 C30 C31 114.0(4)
O5 C30 C32 58.3(3)
C29 C30 C31 105.2(5)
C29 C30 C32 130.4(5)
C32 C30 C31 118.8(5)
O4 C31 N3 127.4(6)
O4 C31 C30 126.1(5)
N3 C31 C30 106.5(5)
O5 C32 C30 59.1(3)
O5 C32 H32 116.4
O5 C32 C33 115.2(5)
C30 C32 H32 116.4
C30 C32 C33 120.7(5)
C33 C32 H32 116.4
O6 C33 N4 125.3(7)
O6 C33 C32 120.9(7)
N4 C33 C32 113.7(6)
C35 C34 N4 118.1(5)
C35 C34 C39 120.5(7)
C39 C34 N4 121.2(7)
C34 C35 H35 119.9
C34 C35 C36 120.3(7)
C36 C35 H35 119.9
C35 C36 H36 119.8
C35 C36 C37 120.3(8)
C37 C36 H36 119.8
C36 C37 H37 120.4
C36 C37 C38 119.2(9)
C38 C37 H37 120.4
C37 C38 H38 119.6
C37 C38 C39 120.7(8)
C39 C38 H38 119.6
C34 C39 C38 118.9(9)
C34 C39 H39 120.5
C38 C39 H39 120.5
N3 C40 H40A 108.9
N3 C40 H40B 108.9
N3 C40 C41 113.6(5)
H40A C40 H40B 107.7
C41 C40 H40A 108.9
C41 C40 H40B 108.9
C42 C41 C40 122.0(6)
C42 C41 C46 118.4(6)
C46 C41 C40 119.6(6)
C41 C42 H42 119.6
C41 C42 C43 120.8(6)
C43 C42 H42 119.6
C42 C43 H43 120.0
C42 C43 C44 120.0(7)
C44 C43 H43 120.0
C43 C44 H44 120.7
C45 C44 C43 118.7(7)
C45 C44 H44 120.7
C44 C45 H45 119.3
C44 C45 C46 121.4(7)
C46 C45 H45 119.3
C41 C46 H46 119.6
C45 C46 C41 120.7(6)
C45 C46 H46 119.6

loop_
_geom_bond_atom_site_label_1
_geom_bond_atom_site_label_2
_geom_bond_distance
I1 C4 2.110(5)
O1 C8 1.211(6)
O2 C7 1.428(6)
O2 C9 1.417(7)
O3 C10 1.224(7)
N1 C1 1.417(6)
N1 C8 1.357(7)
N1 C17 1.464(8)
N2 H2 0.8600
N2 C10 1.342(8)
N2 C11 1.431(7)
C1 C2 1.381(7)
C1 C6 1.376(8)
C2 H2A 0.9300
C2 C3 1.390(7)
C3 H3 0.9300
C3 C4 1.390(7)
C4 C5 1.370(8)
C5 H5 0.9300
C5 C6 1.391(7)
C6 C7 1.488(8)
C7 C8 1.538(7)
C7 C9 1.480(8)
C9 H9 0.9800
C9 C10 1.511(8)
C11 C12 1.379(8)
C11 C16 1.364(9)
C12 H12 0.9300
C12 C13 1.395(9)
C13 H13 0.9300
C13 C14 1.348(12)
C14 H14 0.9300
C14 C15 1.388(11)
C15 H15 0.9300
C15 C16 1.372(9)
C16 H16 0.9300
C17 H17A 0.9700
C17 H17B 0.9700
C17 C18 1.517(10)
C18 C19 1.367(7)
C18 C23 1.393(9)
C19 H19 0.9300
C19 C20 1.370(8)
C20 H20 0.9300
C20 C21 1.372(9)
C21 H21 0.9300
C21 C22 1.391(10)
C22 H22 0.9300
C22 C23 1.385(10)
C23 H23 0.9300
I2 C27 2.108(5)
O4 C31 1.211(6)
O5 C30 1.435(6)
O5 C32 1.422(6)
O6 C33 1.218(8)
N3 C24 1.406(7)
N3 C31 1.350(7)
N3 C40 1.465(8)
N4 H4 0.8600
N4 C33 1.332(10)
N4 C34 1.438(9)
C24 C25 1.373(7)
C24 C29 1.407(8)
C25 H25 0.9300
C25 C26 1.399(7)
C26 H26 0.9300
C26 C27 1.366(8)
C27 C28 1.398(7)
C28 H28 0.9300
C28 C29 1.391(7)
C29 C30 1.478(8)
C30 C31 1.531(8)
C30 C32 1.483(7)
C32 H32 0.9800
C32 C33 1.515(9)
C34 C35 1.369(10)
C34 C39 1.385(9)
C35 H35 0.9300
C35 C36 1.380(9)
C36 H36 0.9300
C36 C37 1.380(12)
C37 H37 0.9300
C37 C38 1.383(13)
C38 H38 0.9300
C38 C39 1.390(12)
C39 H39 0.9300
C40 H40A 0.9700
C40 H40B 0.9700
C40 C41 1.512(9)
C41 C42 1.373(8)
C41 C46 1.390(8)
C42 H42 0.9300
C42 C43 1.388(9)
C43 H43 0.9300
C43 C44 1.402(10)
C44 H44 0.9300
C44 C45 1.355(9)
C45 H45 0.9300
C45 C46 1.376(9)
C46 H46 0.9300

loop_
_geom_hbond_atom_site_label_D
_geom_hbond_atom_site_label_H
_geom_hbond_atom_site_label_A
_geom_hbond_distance_DH
_geom_hbond_distance_HA
_geom_hbond_distance_DA
_geom_hbond_angle_DHA
_geom_hbond_site_symmetry_A
N4 H4 O6 0.86 2.01 2.862(7) 169.9 1_455
